data_7063896
loop_
_publ_author_name
'Kujur, Jyoti Prabha'
'Pathak, Devendra Deo'

_publ_section_title
;
 Synthesis of a new copper(ii)-immobilized cross-linked chitosan
 biocomposite: its application as a heterogeneous catalyst in the
 synthesis of N-aryl propargylamines and their post-modification
;
_journal_issue 31
_journal_name_full 'New Journal of Chemistry'
_journal_page_first 13304
_journal_page_last 13317
_journal_paper_doi 10.1039/D5NJ02038G
_journal_volume 49
_journal_year 2025
_chemical_absolute_configuration unk
_chemical_formula_sum 'C22 H17 N'
_chemical_formula_weight 295.36
_space_group_crystal_system orthorhombic
_space_group_IT_number 29
_space_group_name_Hall 'P 2c -2ac'
_space_group_name_H-M_alt 'P c a 21'
_atom_sites_solution_hydrogens mixed
_audit_creation_method SHELXL-2019/3
_audit_update_record
;
2025-02-27 deposited with the CCDC.	2025-07-17 downloaded from the CCDC.
;
_cell_angle_alpha 90
_cell_angle_beta 90
_cell_angle_gamma 90
_cell_formula_units_Z 4
_cell_length_a 7.9227(12)
_cell_length_b 7.8186(11)
_cell_length_c 26.463(3)
_cell_measurement_reflns_used 1350
_cell_measurement_temperature 296(2)
_cell_measurement_theta_max 24.6020
_cell_measurement_theta_min 3.6580
_cell_volume 1639.2(4)
_computing_cell_refinement 'CrysAlisPro 1.171.40.69a (Rigaku OD, 2020)'
_computing_data_collection 'CrysAlisPro 1.171.40.69a (Rigaku OD, 2020)'
_computing_data_reduction 'CrysAlisPro 1.171.40.69a (Rigaku OD, 2020)'
_computing_structure_refinement 'SHELXL-2014/7 (Sheldrick, 2014)'
_computing_structure_solution 'XS, VERSION 2013/1'
_diffrn_ambient_temperature 296(2)
_diffrn_detector 'CCD plate'
_diffrn_detector_area_resol_mean 8.03
_diffrn_detector_type EosS2
_diffrn_measured_fraction_theta_full 0.998
_diffrn_measured_fraction_theta_max 0.884
_diffrn_measurement_device 'four-circle diffractometer'
_diffrn_measurement_device_type 'SuperNova, Single source at offset/far, EosS2'
_diffrn_measurement_method '\w scans'
_diffrn_radiation_monochromator mirror
_diffrn_radiation_probe x-ray
_diffrn_radiation_type MoK\a
_diffrn_radiation_wavelength 0.71073
_diffrn_reflns_av_R_equivalents 0.0234
_diffrn_reflns_av_unetI/netI 0.0434
_diffrn_reflns_Laue_measured_fraction_full 0.998
_diffrn_reflns_Laue_measured_fraction_max 0.884
_diffrn_reflns_limit_h_max 10
_diffrn_reflns_limit_h_min -10
_diffrn_reflns_limit_k_max 10
_diffrn_reflns_limit_k_min -10
_diffrn_reflns_limit_l_max 30
_diffrn_reflns_limit_l_min -36
_diffrn_reflns_number 6204
_diffrn_reflns_point_group_measured_fraction_full 0.945
_diffrn_reflns_point_group_measured_fraction_max 0.790
_diffrn_reflns_theta_full 25.242
_diffrn_reflns_theta_max 29.147
_diffrn_reflns_theta_min 2.605
_diffrn_source 'micro-focus sealed X-ray tube'
_diffrn_source_type 'SuperNova (Mo) X-ray Source'
_exptl_absorpt_coefficient_mu 0.069
_exptl_absorpt_correction_T_max 1.00000
_exptl_absorpt_correction_T_min 0.4948
_exptl_absorpt_correction_type multi-scan
_exptl_absorpt_process_details
;CrysAlisPro 1.171.40.69a (Rigaku Oxford Diffraction, 2020)
Empirical absorption correction using spherical harmonics,
 implemented in SCALE3 ABSPACK scaling algorithm.
;
_exptl_crystal_colour yellow
_exptl_crystal_density_diffrn 1.197
_exptl_crystal_description needle
_exptl_crystal_F_000 624
_exptl_crystal_size_max 0.120
_exptl_crystal_size_mid 0.010
_exptl_crystal_size_min 0.010
_refine_diff_density_max 0.103
_refine_diff_density_min -0.130
_refine_diff_density_rms 0.029
_refine_ls_abs_structure_details
;
 Flack x determined using 653 quotients [(I+)-(I-)]/[(I+)+(I-)]
 (Parsons, Flack and Wagner, Acta Cryst. B69 (2013) 249-259).
;
_refine_ls_extinction_method none
_refine_ls_goodness_of_fit_ref 1.016
_refine_ls_hydrogen_treatment mixed
_refine_ls_matrix_type full
_refine_ls_number_parameters 211
_refine_ls_number_reflns 3496
_refine_ls_number_restraints 1
_refine_ls_restrained_S_all 1.016
_refine_ls_R_factor_all 0.1060
_refine_ls_R_factor_gt 0.0480
_refine_ls_shift/su_max 0.000
_refine_ls_shift/su_mean 0.000
_refine_ls_structure_factor_coef Fsqd
_refine_ls_weighting_details 'w=1/[\s^2^(Fo^2^)+(0.0559P)^2^] where P=(Fo^2^+2Fc^2^)/3'
_refine_ls_weighting_scheme calc
_refine_ls_wR_factor_gt 0.1041
_refine_ls_wR_factor_ref 0.1265
_reflns_Friedel_coverage 0.751
_reflns_Friedel_fraction_full 0.889
_reflns_Friedel_fraction_max 0.693
_reflns_number_gt 1982
_reflns_number_total 3496
_reflns_threshold_expression 'I > 2\s(I)'
_cod_data_source_file d5nj02038g2.cif
_cod_data_source_block rgsnu5
_cod_depositor_comments 'Adding full bibliography for 7063896.cif.'
_cod_database_code 7063896
_shelx_shelxl_version_number 2019/3
_shelx_space_group_comment
;
The symmetry employed for this shelxl refinement is uniquely defined
by the following loop, which should always be used as a source of
symmetry information in preference to the above space-group names.
They are only intended as comments.
;
_shelx_estimated_absorpt_t_min 0.992
_shelx_estimated_absorpt_t_max 0.999

loop_
_space_group_symop_operation_xyz
'x, y, z'
'-x, -y, z+1/2'
'x+1/2, -y, z'
'-x+1/2, y, z+1/2'

loop_
_atom_site_label
_atom_site_type_symbol
_atom_site_fract_x
_atom_site_fract_y
_atom_site_fract_z
_atom_site_U_iso_or_equiv
_atom_site_adp_type
_atom_site_occupancy
_atom_site_site_symmetry_order
_atom_site_calc_flag
_atom_site_refinement_flags_posn
_atom_site_refinement_flags_adp
_atom_site_refinement_flags_occupancy
_atom_site_disorder_assembly
_atom_site_disorder_group
C1 C -0.4342(5) 0.2557(6) 0.78202(14) 0.0782(12) Uani 1 1 d . . . . .
C2 C -0.5360(6) 0.3831(7) 0.7634(2) 0.1100(15) Uani 1 1 d . . . . .
H2 H -0.532980 0.491688 0.777713 0.132 Uiso 1 1 calc R U . . .
C3 C -0.6454(7) 0.3485(8) 0.7225(2) 0.1180(16) Uani 1 1 d . . . . .
H3 H -0.713497 0.434474 0.709296 0.142 Uiso 1 1 calc R U . . .
C4 C -0.6499(7) 0.1896(10) 0.7027(2) 0.1217(19) Uani 1 1 d . . . . .
H4 H -0.722665 0.165933 0.676049 0.146 Uiso 1 1 calc R U . . .
C5 C -0.5498(6) 0.0643(8) 0.7213(2) 0.1198(17) Uani 1 1 d . . . . .
H5 H -0.552883 -0.044063 0.706825 0.144 Uiso 1 1 calc R U . . .
C6 C -0.4437(5) 0.0956(7) 0.76131(18) 0.0951(12) Uani 1 1 d . . . . .
H6 H -0.378017 0.007504 0.774384 0.114 Uiso 1 1 calc R U . . .
C7 C -0.3183(6) 0.2905(6) 0.82303(16) 0.0848(11) Uani 1 1 d . . . . .
C8 C -0.2220(6) 0.3165(6) 0.85649(16) 0.0861(11) Uani 1 1 d . . . . .
C9 C -0.1011(5) 0.3450(5) 0.89747(16) 0.0863(11) Uani 1 1 d . . . . .
H9A H -0.081804 0.466691 0.901619 0.104 Uiso 1 1 calc R U . . .
H9B H -0.146712 0.300736 0.928870 0.104 Uiso 1 1 calc R U . . .
C10 C 0.1863(5) 0.2519(4) 0.92161(13) 0.0669(10) Uani 1 1 d . . . . .
C11 C 0.3370(5) 0.1667(4) 0.90918(15) 0.0741(10) Uani 1 1 d . . . . .
H11 H 0.348209 0.119273 0.877118 0.089 Uiso 1 1 calc R U . . .
C12 C 0.4673(5) 0.1511(5) 0.94254(14) 0.0734(10) Uani 1 1 d . . . . .
H12 H 0.565946 0.095400 0.932939 0.088 Uiso 1 1 calc R U . . .
C13 C 0.4524(5) 0.2186(4) 0.99085(13) 0.0636(9) Uani 1 1 d . . . . .
C14 C 0.5650(4) 0.2140(4) 1.03447(14) 0.0642(9) Uani 1 1 d . . . . .
C15 C 0.7237(5) 0.1430(4) 1.04136(15) 0.0774(11) Uani 1 1 d . . . . .
H15 H 0.777043 0.086514 1.014879 0.093 Uiso 1 1 calc R U . . .
C16 C 0.8021(6) 0.1567(5) 1.08790(18) 0.0884(12) Uani 1 1 d . . . . .
H16 H 0.908787 0.109537 1.092498 0.106 Uiso 1 1 calc R U . . .
C17 C 0.7241(6) 0.2392(5) 1.12751(17) 0.0858(12) Uani 1 1 d . . . . .
H17 H 0.778069 0.247144 1.158632 0.103 Uiso 1 1 calc R U . . .
C18 C 0.5648(5) 0.3108(5) 1.12105(13) 0.0775(11) Uani 1 1 d . . . . .
H18 H 0.512126 0.366687 1.147768 0.093 Uiso 1 1 calc R U . . .
C19 C 0.4854(4) 0.2983(4) 1.07493(13) 0.0661(9) Uani 1 1 d . . . . .
C20 C 0.3142(4) 0.3625(5) 1.05772(14) 0.0735(10) Uani 1 1 d . . . . .
H20A H 0.224400 0.313195 1.077929 0.088 Uiso 1 1 calc R U . . .
H20B H 0.307808 0.486222 1.059885 0.088 Uiso 1 1 calc R U . . .
C21 C 0.3031(5) 0.3037(4) 1.00389(13) 0.0634(9) Uani 1 1 d . . . . .
C22 C 0.1716(5) 0.3221(4) 0.97001(14) 0.0674(9) Uani 1 1 d . . . . .
H22 H 0.074288 0.380597 0.979317 0.081 Uiso 1 1 calc R U . . .
N1 N 0.0572(5) 0.2602(4) 0.88617(13) 0.0814(10) Uani 1 1 d . . . . .
H1N H 0.068(7) 0.218(6) 0.857(2) 0.122 Uiso 1 1 d . U . . .

loop_
_atom_site_aniso_label
_atom_site_aniso_U_11
_atom_site_aniso_U_22
_atom_site_aniso_U_33
_atom_site_aniso_U_23
_atom_site_aniso_U_13
_atom_site_aniso_U_12
C1 0.068(2) 0.101(3) 0.066(2) 0.003(2) 0.0131(19) -0.001(2)
C2 0.105(3) 0.110(4) 0.115(3) 0.002(3) 0.003(3) 0.013(3)
C3 0.090(3) 0.140(5) 0.124(4) 0.032(4) -0.009(3) 0.016(4)
C4 0.076(3) 0.188(6) 0.101(4) 0.011(4) -0.002(3) -0.015(4)
C5 0.096(3) 0.150(5) 0.114(4) -0.036(4) -0.003(3) -0.019(4)
C6 0.080(3) 0.110(3) 0.096(3) -0.008(3) 0.001(2) -0.002(3)
C7 0.082(3) 0.102(3) 0.071(2) -0.002(2) 0.012(2) -0.004(2)
C8 0.089(3) 0.091(3) 0.078(3) 0.000(2) 0.006(3) -0.002(2)
C9 0.086(3) 0.090(3) 0.083(2) -0.010(2) -0.001(2) 0.002(3)
C10 0.072(2) 0.058(2) 0.071(2) -0.0035(16) 0.014(2) -0.0073(19)
C11 0.082(3) 0.063(2) 0.077(2) -0.0163(18) 0.023(2) -0.007(2)
C12 0.068(2) 0.060(2) 0.092(3) -0.0124(18) 0.019(2) 0.0019(19)
C13 0.067(2) 0.0451(17) 0.078(2) -0.0018(16) 0.0212(18) -0.0008(17)
C14 0.067(2) 0.0464(18) 0.079(2) 0.0036(16) 0.013(2) -0.0021(17)
C15 0.074(2) 0.060(2) 0.099(3) 0.0030(19) 0.012(2) 0.011(2)
C16 0.077(2) 0.072(3) 0.116(3) 0.019(2) 0.003(3) 0.011(2)
C17 0.082(3) 0.083(2) 0.092(3) 0.021(2) -0.001(3) -0.001(2)
C18 0.076(3) 0.083(2) 0.074(2) 0.0051(19) 0.010(2) -0.007(2)
C19 0.065(2) 0.0545(18) 0.079(2) 0.0028(17) 0.015(2) -0.0041(18)
C20 0.065(2) 0.073(2) 0.082(2) -0.0103(17) 0.014(2) 0.0025(18)
C21 0.065(2) 0.0495(17) 0.076(2) -0.0034(16) 0.016(2) -0.0023(18)
C22 0.067(2) 0.0562(18) 0.079(2) -0.0041(18) 0.016(2) -0.0001(18)
N1 0.085(2) 0.079(2) 0.079(2) -0.0113(16) 0.003(2) 0.0026(19)

loop_
_atom_type_symbol
_atom_type_description
_atom_type_scat_dispersion_real
_atom_type_scat_dispersion_imag
_atom_type_scat_source
C C 0.0033 0.0016 'International Tables Vol C Tables 4.2.6.8 and 6.1.1.4'
H H 0.0000 0.0000 'International Tables Vol C Tables 4.2.6.8 and 6.1.1.4'
N N 0.0061 0.0033 'International Tables Vol C Tables 4.2.6.8 and 6.1.1.4'

loop_
_geom_angle_atom_site_label_1
_geom_angle_atom_site_label_2
_geom_angle_atom_site_label_3
_geom_angle
_geom_angle_site_symmetry_1
_geom_angle_site_symmetry_3
_geom_angle_publ_flag
C6 C1 C2 119.2(5) . . ?
C6 C1 C7 120.5(4) . . ?
C2 C1 C7 120.4(4) . . ?
C1 C2 C3 119.8(5) . . ?
C4 C3 C2 119.3(5) . . ?
C3 C4 C5 120.7(6) . . ?
C4 C5 C6 120.6(5) . . ?
C1 C6 C5 120.3(5) . . ?
C8 C7 C1 178.9(5) . . ?
C7 C8 C9 178.7(5) . . ?
N1 C9 C8 110.1(3) . . ?
N1 C10 C22 122.6(3) . . ?
N1 C10 C11 119.3(3) . . ?
C22 C10 C11 118.1(4) . . ?
C12 C11 C10 122.2(3) . . ?
C11 C12 C13 119.9(3) . . ?
C12 C13 C21 118.6(4) . . ?
C12 C13 C14 131.9(3) . . ?
C21 C13 C14 109.4(3) . . ?
C15 C14 C19 119.6(3) . . ?
C15 C14 C13 131.9(3) . . ?
C19 C14 C13 108.5(3) . . ?
C16 C15 C14 119.6(3) . . ?
C17 C16 C15 120.8(4) . . ?
C16 C17 C18 120.1(4) . . ?
C19 C18 C17 119.7(4) . . ?
C18 C19 C14 120.2(3) . . ?
C18 C19 C20 130.7(3) . . ?
C14 C19 C20 109.1(3) . . ?
C21 C20 C19 103.7(3) . . ?
C22 C21 C13 121.8(3) . . ?
C22 C21 C20 129.0(3) . . ?
C13 C21 C20 109.3(3) . . ?
C21 C22 C10 119.4(3) . . ?
C10 N1 C9 121.3(3) . . ?

loop_
_geom_bond_atom_site_label_1
_geom_bond_atom_site_label_2
_geom_bond_distance
_geom_bond_site_symmetry_2
_geom_bond_publ_flag
C1 C6 1.369(6) . ?
C1 C2 1.373(6) . ?
C1 C7 1.447(6) . ?
C2 C3 1.414(7) . ?
C3 C4 1.348(8) . ?
C4 C5 1.353(7) . ?
C5 C6 1.374(6) . ?
C7 C8 1.187(6) . ?
C8 C9 1.464(7) . ?
C9 N1 1.449(5) . ?
C10 N1 1.390(5) . ?
C10 C22 1.398(5) . ?
C10 C11 1.407(5) . ?
C11 C12 1.364(5) . ?
C12 C13 1.388(5) . ?
C13 C21 1.400(5) . ?
C13 C14 1.459(5) . ?
C14 C15 1.387(5) . ?
C14 C19 1.406(5) . ?
C15 C16 1.384(5) . ?
C16 C17 1.377(6) . ?
C17 C18 1.391(6) . ?
C18 C19 1.376(5) . ?
C19 C20 1.517(5) . ?
C20 C21 1.500(5) . ?
C21 C22 1.382(5) . ?
